data_7242513
loop_
_publ_author_name
'Surov, Artem Olegovich'
'Voronin, Alexander P.'
'Drozd, Ksenia V.'
'Gruzdev, Matvey Sergeevich'
'Prashanth, Jupally'
'Balasubramanian, Sridhar'
'Perlovich, German L.'

_publ_section_title
;
 Polymorphic forms of antiandrogenic drug nilutamide: structural and
 thermodynamic aspects
;
_journal_name_full 'Physical Chemistry Chemical Physics'
_journal_paper_doi 10.1039/D1CP00793A
_journal_year 2021
_chemical_formula_moiety 'C12 H10 F3 N3 O4'
_chemical_formula_sum 'C12 H10 F3 N3 O4'
_chemical_formula_weight 317.23
_space_group_crystal_system triclinic
_space_group_IT_number 2
_space_group_name_Hall '-P 1'
_space_group_name_H-M_alt 'P -1'
_atom_sites_solution_hydrogens mixed
_audit_creation_method SHELXL-2018/3
_audit_update_record
;
2021-02-16 deposited with the CCDC.	2021-03-23 downloaded from the CCDC.
;
_cell_angle_alpha 100.721(3)
_cell_angle_beta 99.964(3)
_cell_angle_gamma 91.329(4)
_cell_formula_units_Z 2
_cell_length_a 7.5763(8)
_cell_length_b 8.5961(9)
_cell_length_c 10.7211(10)
_cell_measurement_reflns_used 9975
_cell_measurement_temperature 100(2)
_cell_measurement_theta_max 30.56
_cell_measurement_theta_min 2.73
_cell_volume 674.59(12)
_computing_cell_refinement '<i>SAINT</i> (Bruker, 2016)'
_computing_data_collection '<i>APEX3</i> (Bruker, 2016)'
_computing_data_reduction 'Bruker SAINT'
_computing_molecular_graphics 'DIAMOND (Brandenburg & Putz, 2005)'
_computing_publication_material 'Bruker SHELXTL'
_computing_structure_refinement '<i>SHELXL2014</i> (Sheldrick, 2015)'
_computing_structure_solution '<i>SHELXT</i> (Sheldrick, 2015)'
_diffrn_ambient_temperature 100(2)
_diffrn_measured_fraction_theta_full 0.999
_diffrn_measured_fraction_theta_max 0.996
_diffrn_measurement_device_type 'Bruker D8 QUEST PHOTON-100'
_diffrn_measurement_method '\w and \f'
_diffrn_radiation_type MoK\a
_diffrn_radiation_wavelength 0.71073
_diffrn_reflns_av_R_equivalents 0.0561
_diffrn_reflns_av_unetI/netI 0.0519
_diffrn_reflns_Laue_measured_fraction_full 0.999
_diffrn_reflns_Laue_measured_fraction_max 0.996
_diffrn_reflns_limit_h_max 10
_diffrn_reflns_limit_h_min -10
_diffrn_reflns_limit_k_max 12
_diffrn_reflns_limit_k_min -12
_diffrn_reflns_limit_l_max 15
_diffrn_reflns_limit_l_min -11
_diffrn_reflns_number 16594
_diffrn_reflns_point_group_measured_fraction_full 0.999
_diffrn_reflns_point_group_measured_fraction_max 0.996
_diffrn_reflns_theta_full 25.242
_diffrn_reflns_theta_max 30.566
_diffrn_reflns_theta_min 2.415
_exptl_absorpt_coefficient_mu 0.145
_exptl_absorpt_correction_T_max 0.7461
_exptl_absorpt_correction_T_min 0.5134
_exptl_absorpt_correction_type multi-scan
_exptl_absorpt_process_details 'SADABS, Bruker, 2016'
_exptl_crystal_colour colorless
_exptl_crystal_density_diffrn 1.562
_exptl_crystal_description plate
_exptl_crystal_F_000 324
_exptl_crystal_size_max 0.240
_exptl_crystal_size_mid 0.200
_exptl_crystal_size_min 0.080
_refine_diff_density_max 0.405
_refine_diff_density_min -0.462
_refine_diff_density_rms 0.082
_refine_ls_extinction_method none
_refine_ls_goodness_of_fit_ref 1.068
_refine_ls_hydrogen_treatment mixed
_refine_ls_matrix_type full
_refine_ls_number_parameters 205
_refine_ls_number_reflns 4137
_refine_ls_number_restraints 0
_refine_ls_restrained_S_all 1.068
_refine_ls_R_factor_all 0.0520
_refine_ls_R_factor_gt 0.0425
_refine_ls_shift/su_max 0.000
_refine_ls_shift/su_mean 0.000
_refine_ls_structure_factor_coef Fsqd
_refine_ls_weighting_details 'w=1/[\s^2^(Fo^2^)+(0.0514P)^2^+0.2562P] where P=(Fo^2^+2Fc^2^)/3'
_refine_ls_weighting_scheme calc
_refine_ls_wR_factor_gt 0.1098
_refine_ls_wR_factor_ref 0.1163
_reflns_Friedel_coverage 0.000
_reflns_number_gt 3505
_reflns_number_total 4137
_reflns_threshold_expression 'I > 2\s(I)'
_cod_data_source_file d1cp00793a2.cif
_cod_data_source_block KA1023_0m
_cod_database_code 7242513
_shelx_shelxl_version_number 2018/3
_shelx_space_group_comment
;
The symmetry employed for this shelxl refinement is uniquely defined
by the following loop, which should always be used as a source of
symmetry information in preference to the above space-group names.
They are only intended as comments.
;
_shelx_estimated_absorpt_t_min 0.966
_shelx_estimated_absorpt_t_max 0.989

loop_
_space_group_symop_operation_xyz
'x, y, z'
'-x, -y, -z'

loop_
_atom_site_label
_atom_site_type_symbol
_atom_site_fract_x
_atom_site_fract_y
_atom_site_fract_z
_atom_site_U_iso_or_equiv
_atom_site_adp_type
_atom_site_occupancy
_atom_site_site_symmetry_order
_atom_site_calc_flag
_atom_site_refinement_flags_posn
_atom_site_refinement_flags_adp
_atom_site_refinement_flags_occupancy
_atom_site_disorder_assembly
_atom_site_disorder_group
C1 C 0.24190(13) 0.54677(13) 0.65784(10) 0.0104(2) Uani 1 1 d . . . . .
C2 C 0.25439(14) 0.64958(13) 0.57311(11) 0.0128(2) Uani 1 1 d . . . . .
H2 H 0.257431 0.761094 0.602409 0.015 Uiso 1 1 calc R U . . .
C3 C 0.26235(14) 0.58682(13) 0.44501(11) 0.0131(2) Uani 1 1 d . . . . .
H3 H 0.273360 0.655659 0.386622 0.016 Uiso 1 1 calc R U . . .
C4 C 0.25425(13) 0.42416(13) 0.40258(10) 0.0112(2) Uani 1 1 d . . . . .
C5 C 0.24066(13) 0.31926(13) 0.48651(10) 0.0111(2) Uani 1 1 d . . . . .
C6 C 0.23647(14) 0.38278(13) 0.61491(10) 0.0113(2) Uani 1 1 d . . . . .
H6 H 0.229857 0.314035 0.674028 0.014 Uiso 1 1 calc R U . . .
C7 C 0.23914(16) 0.14069(14) 0.44794(11) 0.0157(2) Uani 1 1 d . . . . .
C8 C 0.14329(14) 0.53558(13) 0.86761(10) 0.0106(2) Uani 1 1 d . . . . .
C9 C 0.30798(14) 0.75690(13) 1.00115(10) 0.0112(2) Uani 1 1 d . . . . .
C10 C 0.33611(14) 0.74607(12) 0.86232(10) 0.0110(2) Uani 1 1 d . . . . .
C11 C 0.48798(15) 0.74934(14) 1.09002(12) 0.0171(2) Uani 1 1 d . . . . .
H11A H 0.467121 0.744830 1.177004 0.026 Uiso 1 1 calc R U . . .
H11B H 0.564666 0.843951 1.093347 0.026 Uiso 1 1 calc R U . . .
H11C H 0.547241 0.654394 1.056516 0.026 Uiso 1 1 calc R U . . .
C12 C 0.21328(16) 0.90746(14) 1.04391(12) 0.0180(2) Uani 1 1 d . . . . .
H12A H 0.104472 0.912190 0.980573 0.027 Uiso 1 1 calc R U . . .
H12B H 0.293849 1.000558 1.050248 0.027 Uiso 1 1 calc R U . . .
H12C H 0.180792 0.906177 1.128322 0.027 Uiso 1 1 calc R U . . .
F1 F 0.35668(10) 0.09438(9) 0.37054(7) 0.02035(17) Uani 1 1 d . . . . .
F2 F 0.07740(11) 0.07492(9) 0.38753(8) 0.02534(19) Uani 1 1 d . . . . .
F3 F 0.28403(12) 0.07429(9) 0.55227(7) 0.02620(19) Uani 1 1 d . . . . .
O1 O 0.34960(12) 0.44487(11) 0.21301(8) 0.01895(19) Uani 1 1 d . . . . .
O2 O 0.15117(12) 0.25542(11) 0.20720(8) 0.02001(19) Uani 1 1 d . . . . .
O3 O 0.03540(10) 0.42141(9) 0.82576(8) 0.01345(17) Uani 1 1 d . . . . .
O4 O 0.42359(12) 0.83789(10) 0.82200(8) 0.01718(18) Uani 1 1 d . . . . .
N1 N 0.25298(13) 0.36944(12) 0.26399(9) 0.01354(19) Uani 1 1 d . . . . .
N2 N 0.24122(12) 0.60772(11) 0.78963(9) 0.01067(18) Uani 1 1 d . . . . .
N3 N 0.19009(12) 0.61620(11) 0.98879(9) 0.01246(19) Uani 1 1 d . . . . .
H3N H 0.132(2) 0.601(2) 1.0517(17) 0.021(4) Uiso 1 1 d . . . . .

loop_
_atom_site_aniso_label
_atom_site_aniso_U_11
_atom_site_aniso_U_22
_atom_site_aniso_U_33
_atom_site_aniso_U_23
_atom_site_aniso_U_13
_atom_site_aniso_U_12
C1 0.0078(4) 0.0127(5) 0.0096(5) -0.0004(4) 0.0015(3) -0.0015(3)
C2 0.0139(5) 0.0122(5) 0.0119(5) 0.0016(4) 0.0019(4) -0.0007(4)
C3 0.0143(5) 0.0139(5) 0.0111(5) 0.0033(4) 0.0014(4) -0.0013(4)
C4 0.0086(4) 0.0155(5) 0.0085(5) 0.0006(4) 0.0009(3) -0.0004(3)
C5 0.0091(4) 0.0119(5) 0.0112(5) -0.0001(4) 0.0019(3) -0.0012(3)
C6 0.0109(4) 0.0120(5) 0.0108(5) 0.0013(4) 0.0028(4) -0.0023(3)
C7 0.0194(5) 0.0143(5) 0.0132(5) 0.0002(4) 0.0051(4) -0.0009(4)
C8 0.0097(4) 0.0122(5) 0.0099(5) 0.0017(4) 0.0029(3) -0.0006(3)
C9 0.0111(4) 0.0116(4) 0.0097(5) 0.0001(4) 0.0013(3) -0.0032(3)
C10 0.0106(4) 0.0099(4) 0.0111(5) -0.0004(4) 0.0012(4) -0.0013(3)
C11 0.0143(5) 0.0192(5) 0.0157(5) 0.0035(4) -0.0026(4) -0.0043(4)
C12 0.0177(5) 0.0160(5) 0.0177(5) -0.0043(4) 0.0045(4) 0.0007(4)
F1 0.0255(4) 0.0181(3) 0.0182(4) -0.0005(3) 0.0098(3) 0.0067(3)
F2 0.0240(4) 0.0189(4) 0.0290(4) -0.0055(3) 0.0057(3) -0.0100(3)
F3 0.0487(5) 0.0142(3) 0.0176(4) 0.0049(3) 0.0089(3) 0.0041(3)
O1 0.0205(4) 0.0254(4) 0.0136(4) 0.0067(3) 0.0071(3) 0.0035(3)
O2 0.0232(4) 0.0185(4) 0.0135(4) -0.0031(3) -0.0030(3) -0.0006(3)
O3 0.0134(3) 0.0143(4) 0.0114(4) -0.0006(3) 0.0027(3) -0.0057(3)
O4 0.0203(4) 0.0150(4) 0.0157(4) 0.0011(3) 0.0049(3) -0.0074(3)
N1 0.0133(4) 0.0166(4) 0.0099(4) 0.0015(3) 0.0006(3) 0.0034(3)
N2 0.0118(4) 0.0109(4) 0.0086(4) -0.0005(3) 0.0029(3) -0.0033(3)
N3 0.0138(4) 0.0146(4) 0.0081(4) -0.0002(3) 0.0030(3) -0.0060(3)

loop_
_atom_type_symbol
_atom_type_description
_atom_type_scat_dispersion_real
_atom_type_scat_dispersion_imag
_atom_type_scat_source
C C 0.0033 0.0016 'International Tables Vol C Tables 4.2.6.8 and 6.1.1.4'
H H 0.0000 0.0000 'International Tables Vol C Tables 4.2.6.8 and 6.1.1.4'
N N 0.0061 0.0033 'International Tables Vol C Tables 4.2.6.8 and 6.1.1.4'
O O 0.0106 0.0060 'International Tables Vol C Tables 4.2.6.8 and 6.1.1.4'
F F 0.0171 0.0103 'International Tables Vol C Tables 4.2.6.8 and 6.1.1.4'

loop_
_geom_angle_atom_site_label_1
_geom_angle_atom_site_label_2
_geom_angle_atom_site_label_3
_geom_angle
_geom_angle_site_symmetry_1
_geom_angle_site_symmetry_3
_geom_angle_publ_flag
C2 C1 C6 120.57(10) . . ?
C2 C1 N2 120.18(10) . . ?
C6 C1 N2 119.21(10) . . ?
C3 C2 C1 119.13(10) . . ?
C3 C2 H2 120.4 . . ?
C1 C2 H2 120.4 . . ?
C4 C3 C2 120.04(10) . . ?
C4 C3 H3 120.0 . . ?
C2 C3 H3 120.0 . . ?
C3 C4 C5 121.47(10) . . ?
C3 C4 N1 115.94(10) . . ?
C5 C4 N1 122.54(10) . . ?
C6 C5 C4 118.17(10) . . ?
C6 C5 C7 117.56(10) . . ?
C4 C5 C7 124.20(10) . . ?
C5 C6 C1 120.60(10) . . ?
C5 C6 H6 119.7 . . ?
C1 C6 H6 119.7 . . ?
F1 C7 F2 107.51(9) . . ?
F1 C7 F3 106.54(10) . . ?
F2 C7 F3 106.31(10) . . ?
F1 C7 C5 112.36(9) . . ?
F2 C7 C5 112.88(10) . . ?
F3 C7 C5 110.84(9) . . ?
O3 C8 N3 128.69(10) . . ?
O3 C8 N2 123.92(10) . . ?
N3 C8 N2 107.38(9) . . ?
N3 C9 C10 101.37(8) . . ?
N3 C9 C12 110.73(9) . . ?
C10 C9 C12 110.04(9) . . ?
N3 C9 C11 112.00(9) . . ?
C10 C9 C11 110.09(9) . . ?
C12 C9 C11 112.11(9) . . ?
O4 C10 N2 126.05(10) . . ?
O4 C10 C9 127.01(9) . . ?
N2 C10 C9 106.94(9) . . ?
C9 C11 H11A 109.5 . . ?
C9 C11 H11B 109.5 . . ?
H11A C11 H11B 109.5 . . ?
C9 C11 H11C 109.5 . . ?
H11A C11 H11C 109.5 . . ?
H11B C11 H11C 109.5 . . ?
C9 C12 H12A 109.5 . . ?
C9 C12 H12B 109.5 . . ?
H12A C12 H12B 109.5 . . ?
C9 C12 H12C 109.5 . . ?
H12A C12 H12C 109.5 . . ?
H12B C12 H12C 109.5 . . ?
O1 N1 O2 124.90(10) . . ?
O1 N1 C4 117.29(9) . . ?
O2 N1 C4 117.76(9) . . ?
C10 N2 C1 125.47(9) . . ?
C10 N2 C8 110.21(9) . . ?
C1 N2 C8 124.32(9) . . ?
C8 N3 C9 113.72(9) . . ?
C8 N3 H3N 122.4(11) . . ?
C9 N3 H3N 121.9(11) . . ?

loop_
_geom_bond_atom_site_label_1
_geom_bond_atom_site_label_2
_geom_bond_distance
_geom_bond_site_symmetry_2
_geom_bond_publ_flag
C1 C2 1.3927(15) . ?
C1 C6 1.3965(15) . ?
C1 N2 1.4135(13) . ?
C2 C3 1.3912(15) . ?
C2 H2 0.9500 . ?
C3 C4 1.3840(15) . ?
C3 H3 0.9500 . ?
C4 C5 1.4011(15) . ?
C4 N1 1.4709(14) . ?
C5 C6 1.3894(15) . ?
C5 C7 1.5129(15) . ?
C6 H6 0.9500 . ?
C7 F1 1.3377(13) . ?
C7 F2 1.3407(14) . ?
C7 F3 1.3444(14) . ?
C8 O3 1.2266(13) . ?
C8 N3 1.3372(14) . ?
C8 N2 1.4213(13) . ?
C9 N3 1.4586(14) . ?
C9 C10 1.5260(15) . ?
C9 C12 1.5285(16) . ?
C9 C11 1.5327(15) . ?
C10 O4 1.2045(13) . ?
C10 N2 1.4001(13) . ?
C11 H11A 0.9800 . ?
C11 H11B 0.9800 . ?
C11 H11C 0.9800 . ?
C12 H12A 0.9800 . ?
C12 H12B 0.9800 . ?
C12 H12C 0.9800 . ?
O1 N1 1.2261(13) . ?
O2 N1 1.2275(13) . ?
N3 H3N 0.894(17) . ?

loop_
_geom_hbond_atom_site_label_D
_geom_hbond_atom_site_label_H
_geom_hbond_atom_site_label_A
_geom_hbond_distance_DH
_geom_hbond_distance_HA
_geom_hbond_distance_DA
_geom_hbond_angle_DHA
_geom_hbond_site_symmetry_A
_geom_hbond_publ_flag
N3 H3N O3 0.894(17) 2.008(17) 2.8923(12) 170.1(16) 2_567 yes
C12 H12B O4 0.98 2.55 3.4072(15) 145.4 2_677 yes

loop_
_geom_torsion_atom_site_label_1
_geom_torsion_atom_site_label_2
_geom_torsion_atom_site_label_3
_geom_torsion_atom_site_label_4
_geom_torsion
_geom_torsion_site_symmetry_1
_geom_torsion_site_symmetry_2
_geom_torsion_site_symmetry_3
_geom_torsion_site_symmetry_4
_geom_torsion_publ_flag
C6 C1 C2 C3 -0.33(16) . . . . ?
N2 C1 C2 C3 177.34(9) . . . . ?
C1 C2 C3 C4 1.28(16) . . . . ?
C2 C3 C4 C5 -0.94(16) . . . . ?
C2 C3 C4 N1 176.53(9) . . . . ?
C3 C4 C5 C6 -0.37(15) . . . . ?
N1 C4 C5 C6 -177.67(9) . . . . ?
C3 C4 C5 C7 -177.30(10) . . . . ?
N1 C4 C5 C7 5.39(16) . . . . ?
C4 C5 C6 C1 1.32(15) . . . . ?
C7 C5 C6 C1 178.47(9) . . . . ?
C2 C1 C6 C5 -0.99(15) . . . . ?
N2 C1 C6 C5 -178.69(9) . . . . ?
C6 C5 C7 F1 -136.36(10) . . . . ?
C4 C5 C7 F1 40.59(15) . . . . ?
C6 C5 C7 F2 101.85(11) . . . . ?
C4 C5 C7 F2 -81.20(13) . . . . ?
C6 C5 C7 F3 -17.28(14) . . . . ?
C4 C5 C7 F3 159.67(10) . . . . ?
N3 C9 C10 O4 179.10(11) . . . . ?
C12 C9 C10 O4 61.87(14) . . . . ?
C11 C9 C10 O4 -62.18(15) . . . . ?
N3 C9 C10 N2 -1.20(11) . . . . ?
C12 C9 C10 N2 -118.44(9) . . . . ?
C11 C9 C10 N2 117.51(10) . . . . ?
C3 C4 N1 O1 39.00(13) . . . . ?
C5 C4 N1 O1 -143.56(10) . . . . ?
C3 C4 N1 O2 -138.58(10) . . . . ?
C5 C4 N1 O2 38.87(14) . . . . ?
O4 C10 N2 C1 4.49(18) . . . . ?
C9 C10 N2 C1 -175.20(10) . . . . ?
O4 C10 N2 C8 -175.73(11) . . . . ?
C9 C10 N2 C8 4.58(12) . . . . ?
C2 C1 N2 C10 -34.19(15) . . . . ?
C6 C1 N2 C10 143.52(10) . . . . ?
C2 C1 N2 C8 146.06(10) . . . . ?
C6 C1 N2 C8 -36.23(15) . . . . ?
O3 C8 N2 C10 172.81(10) . . . . ?
N3 C8 N2 C10 -6.37(12) . . . . ?
O3 C8 N2 C1 -7.41(17) . . . . ?
N3 C8 N2 C1 173.41(10) . . . . ?
O3 C8 N3 C9 -173.45(11) . . . . ?
N2 C8 N3 C9 5.68(13) . . . . ?
C10 C9 N3 C8 -2.82(12) . . . . ?
C12 C9 N3 C8 113.91(11) . . . . ?
C11 C9 N3 C8 -120.15(11) . . . . ?
